data_7121534
loop_
_publ_author_name
'Lou, Dandan'
'Lu, Xiangcheng'
'Zhang, Mengxing'
'Bai, Ming'
'Jiang, Jianzhuang'

_publ_section_title
;
 Regulating the emission of tetraphenylethenes by changing the alkoxyl
 linkage length between two neighboring phenyl moieties.
;
_journal_issue 51
_journal_name_full 'Chemical communications (Cambridge, England)'
_journal_page_first 6987
_journal_page_last 6990
_journal_paper_doi 10.1039/c8cc01184b
_journal_volume 54
_journal_year 2018
_chemical_formula_sum 'C29 H24 O2'
_chemical_formula_weight 404.48
_space_group_IT_number 14
_space_group_name_Hall '-P 2ybc'
_space_group_name_H-M_alt 'P 1 21/c 1'
_symmetry_cell_setting monoclinic
_symmetry_space_group_name_Hall '-P 2ybc'
_symmetry_space_group_name_H-M 'P 1 21/c 1'
_atom_sites_solution_hydrogens geom
_atom_sites_solution_primary direct
_atom_sites_solution_secondary difmap
_audit_creation_method SHELXL-97
_audit_update_record
;
2018-01-26 deposited with the CCDC.
2018-04-18 downloaded from the CCDC.
;
_cell_angle_alpha 90.00
_cell_angle_beta 109.798(3)
_cell_angle_gamma 90.00
_cell_formula_units_Z 4
_cell_length_a 14.1335(4)
_cell_length_b 9.1220(2)
_cell_length_c 17.8477(5)
_cell_measurement_reflns_used 4318
_cell_measurement_temperature 293(2)
_cell_measurement_theta_max 70.5660
_cell_measurement_theta_min 5.1870
_cell_volume 2165.02(11)
_computing_cell_refinement 'Bruker FRAMBO'
_computing_data_collection 'Bruker FRAMBO'
_computing_data_reduction 'Bruker SAINT'
_computing_molecular_graphics 'Bruker SHELXTL'
_computing_publication_material 'Bruker SHELXTL'
_computing_structure_refinement 'SHELXL-97 (Sheldrick, 1997)'
_computing_structure_solution 'SHELXS-97 (Sheldrick, 1990)'
_diffrn_ambient_temperature 293(2)
_diffrn_measured_fraction_theta_full 0.974
_diffrn_measured_fraction_theta_max 0.974
_diffrn_measurement_device_type 'multiwire proportional'
_diffrn_measurement_method 'phi and omega scans'
_diffrn_radiation_monochromator graphite
_diffrn_radiation_source 'fine-focus sealed tube'
_diffrn_radiation_type CuK\a
_diffrn_radiation_wavelength 1.54178
_diffrn_reflns_av_R_equivalents 0.0174
_diffrn_reflns_av_sigmaI/netI 0.0251
_diffrn_reflns_limit_h_max 17
_diffrn_reflns_limit_h_min -11
_diffrn_reflns_limit_k_max 11
_diffrn_reflns_limit_k_min -11
_diffrn_reflns_limit_l_max 21
_diffrn_reflns_limit_l_min -19
_diffrn_reflns_number 7880
_diffrn_reflns_theta_full 70.75
_diffrn_reflns_theta_max 70.75
_diffrn_reflns_theta_min 3.32
_exptl_absorpt_coefficient_mu 0.597
_exptl_absorpt_correction_type none
_exptl_crystal_density_diffrn 1.241
_exptl_crystal_density_method 'not measured'
_exptl_crystal_description block
_exptl_crystal_F_000 856
_refine_diff_density_max 0.285
_refine_diff_density_min -0.295
_refine_diff_density_rms 0.046
_refine_ls_extinction_method none
_refine_ls_goodness_of_fit_ref 1.049
_refine_ls_hydrogen_treatment mixed
_refine_ls_matrix_type full
_refine_ls_number_parameters 280
_refine_ls_number_reflns 4047
_refine_ls_number_restraints 0
_refine_ls_restrained_S_all 1.049
_refine_ls_R_factor_all 0.0560
_refine_ls_R_factor_gt 0.0485
_refine_ls_shift/su_max 0.001
_refine_ls_shift/su_mean 0.000
_refine_ls_structure_factor_coef Fsqd
_refine_ls_weighting_details 'calc w=1/[\s^2^(Fo^2^)+(0.0638P)^2^+1.0930P] where P=(Fo^2^+2Fc^2^)/3'
_refine_ls_weighting_scheme calc
_refine_ls_wR_factor_gt 0.1249
_refine_ls_wR_factor_ref 0.1329
_reflns_d_resolution_high 0.8165
_reflns_number_gt 3482
_reflns_number_total 4047
_reflns_threshold_expression >2sigma(I)
_cod_data_source_file c8cc01184b2.cif
_cod_data_source_block 1_CCDC1
_cod_depositor_comments
;
The following automatic conversions were performed:

'_symmetry_cell_setting' value 'Monoclinic' changed to 'monoclinic'
according to
/home/data/users/saulius/crontab/automatic-downloads/rss-feeds/RSC/lib/dictionaries/cif_core.dic
dictionary named 'cif_core.dic' version 2.4.2 from 2011-04-26.

Automatic conversion script
Id: cif_fix_values 4973 2017-02-22 13:04:09Z antanas 

 Adding full bibliography for 7121533--7121537.cif.
;
_cod_original_cell_volume 2165.02(10)
_cod_original_sg_symbol_H-M P2(1)/c
_cod_database_code 7121534
_shelx_title ' 1 in P2(1)/c'
_shelx_f_calc_maximum 169.31
_shelx_f_squared_multiplier 1.000

loop_
_symmetry_equiv_pos_as_xyz
'x, y, z'
'-x, y+1/2, -z+1/2'
'-x, -y, -z'
'x, -y-1/2, z-1/2'

loop_
_atom_site_label
_atom_site_type_symbol
_atom_site_fract_x
_atom_site_fract_y
_atom_site_fract_z
_atom_site_U_iso_or_equiv
_atom_site_adp_type
_atom_site_occupancy
_atom_site_symmetry_multiplicity
_atom_site_calc_flag
_atom_site_refinement_flags
O1 O 0.70921(8) 0.67088(13) 1.01023(7) 0.0306(3) Uani 1 1 d .
O2 O 0.61329(9) 0.92550(14) 1.02546(7) 0.0330(3) Uani 1 1 d .
C14 C 0.80025(11) 0.92991(17) 0.99681(9) 0.0229(3) Uani 1 1 d .
C15 C 0.86041(11) 0.79426(18) 1.02734(9) 0.0235(3) Uani 1 1 d .
C21 C 0.77945(12) 1.02106(17) 1.05947(9) 0.0254(3) Uani 1 1 d .
C4 C 0.79416(12) 0.87617(18) 0.85925(9) 0.0258(3) Uani 1 1 d .
C7 C 0.70823(11) 1.10125(17) 0.88625(9) 0.0237(3) Uani 1 1 d .
C23 C 0.83969(16) 1.1973(2) 1.16787(11) 0.0371(4) Uani 1 1 d .
H23A H 0.8916 1.2543 1.2010 0.044 Uiso 1 1 calc R
C19 C 0.86616(13) 0.53997(19) 1.06965(10) 0.0301(4) Uani 1 1 d .
H19A H 0.8327 0.4553 1.0755 0.036 Uiso 1 1 calc R
C5 C 0.85236(13) 0.9339(2) 0.81727(10) 0.0345(4) Uani 1 1 d .
H5A H 0.8743 1.0306 0.8254 0.041 Uiso 1 1 calc R
C22 C 0.85543(14) 1.11017(18) 1.10881(10) 0.0301(4) Uani 1 1 d .
H22A H 0.9179 1.1116 1.1022 0.036 Uiso 1 1 calc R
C26 C 0.68636(13) 1.01712(18) 1.07183(10) 0.0286(4) Uani 1 1 d .
C13 C 0.76931(11) 0.96928(17) 0.91955(9) 0.0227(3) Uani 1 1 d .
C16 C 0.96582(12) 0.79258(19) 1.04986(10) 0.0300(4) Uani 1 1 d .
H16A H 0.9996 0.8760 1.0426 0.036 Uiso 1 1 calc R
C20 C 0.81187(12) 0.66577(18) 1.03780(9) 0.0253(3) Uani 1 1 d .
C12 C 0.73002(13) 1.23985(18) 0.92060(10) 0.0283(4) Uani 1 1 d .
H12A H 0.7853 1.2516 0.9668 0.034 Uiso 1 1 calc R
C3 C 0.75917(15) 0.7320(2) 0.84457(11) 0.0364(4) Uani 1 1 d .
H3A H 0.7189 0.6933 0.8715 0.044 Uiso 1 1 calc R
C17 C 1.02033(14) 0.6665(2) 1.08305(11) 0.0363(4) Uani 1 1 d .
H17A H 1.0901 0.6668 1.0987 0.044 Uiso 1 1 calc R
C25 C 0.66947(15) 1.1084(2) 1.12888(11) 0.0365(4) Uani 1 1 d .
H25A H 0.6066 1.1092 1.1349 0.044 Uiso 1 1 calc R
C11 C 0.67140(15) 1.3600(2) 0.88761(11) 0.0366(4) Uani 1 1 d .
H11A H 0.6873 1.4511 0.9120 0.044 Uiso 1 1 calc R
C24 C 0.74517(16) 1.1976(2) 1.17652(11) 0.0390(4) Uani 1 1 d .
H24A H 0.7331 1.2578 1.2143 0.047 Uiso 1 1 calc R
C18 C 0.97005(14) 0.5407(2) 1.09267(11) 0.0348(4) Uani 1 1 d .
H18A H 1.0063 0.4569 1.1146 0.042 Uiso 1 1 calc R
C8 C 0.62538(13) 1.0884(2) 0.81592(11) 0.0337(4) Uani 1 1 d .
H8A H 0.6101 0.9978 0.7909 0.040 Uiso 1 1 calc R
C29 C 0.65695(13) 0.6026(2) 1.05790(12) 0.0366(4) Uani 1 1 d .
H29A H 0.6947 0.6145 1.1141 0.044 Uiso 1 1 calc R
H29B H 0.6479 0.4987 1.0461 0.044 Uiso 1 1 calc R
C27 C 0.56364(14) 0.8346(2) 1.06847(13) 0.0395(5) Uani 1 1 d .
H27A H 0.4970 0.8727 1.0610 0.047 Uiso 1 1 calc R
H27B H 0.6020 0.8357 1.1250 0.047 Uiso 1 1 calc R
C6 C 0.87788(16) 0.8458(3) 0.76253(11) 0.0487(6) Uani 1 1 d .
H6A H 0.9179 0.8833 0.7350 0.058 Uiso 1 1 calc R
C10 C 0.58944(15) 1.3464(2) 0.81879(12) 0.0414(5) Uani 1 1 d .
H10A H 0.5503 1.4275 0.7963 0.050 Uiso 1 1 calc R
C9 C 0.56633(14) 1.2076(2) 0.78332(13) 0.0417(5) Uani 1 1 d .
H9A H 0.5106 1.1963 0.7374 0.050 Uiso 1 1 calc R
C28 C 0.55610(13) 0.6785(2) 1.03673(13) 0.0407(5) Uani 1 1 d .
H28A H 0.5128 0.6221 1.0580 0.049 Uiso 1 1 calc R
H28B H 0.5250 0.6806 0.9792 0.049 Uiso 1 1 calc R
C2 C 0.78437(17) 0.6469(2) 0.79015(11) 0.0482(5) Uani 1 1 d .
H2A H 0.7612 0.5509 0.7809 0.058 Uiso 1 1 calc R
C1 C 0.84316(18) 0.7028(3) 0.74968(12) 0.0526(6) Uani 1 1 d .
H1A H 0.8599 0.6443 0.7133 0.063 Uiso 1 1 calc R

loop_
_atom_site_aniso_label
_atom_site_aniso_U_11
_atom_site_aniso_U_22
_atom_site_aniso_U_33
_atom_site_aniso_U_23
_atom_site_aniso_U_13
_atom_site_aniso_U_12
O1 0.0246(6) 0.0274(6) 0.0378(7) 0.0065(5) 0.0081(5) -0.0014(5)
O2 0.0294(6) 0.0318(7) 0.0378(7) 0.0027(5) 0.0115(5) 0.0005(5)
C14 0.0230(7) 0.0195(7) 0.0259(8) -0.0024(6) 0.0077(6) -0.0042(6)
C15 0.0254(8) 0.0241(8) 0.0201(7) -0.0031(6) 0.0065(6) -0.0009(6)
C21 0.0326(8) 0.0217(8) 0.0237(8) 0.0040(6) 0.0119(6) 0.0029(6)
C4 0.0265(8) 0.0257(8) 0.0212(7) 0.0000(6) 0.0029(6) 0.0037(6)
C7 0.0243(7) 0.0231(8) 0.0253(8) 0.0001(6) 0.0103(6) -0.0020(6)
C23 0.0573(12) 0.0261(9) 0.0307(9) -0.0002(7) 0.0188(8) -0.0011(8)
C19 0.0345(9) 0.0246(8) 0.0296(8) 0.0015(7) 0.0087(7) 0.0023(7)
C5 0.0302(9) 0.0486(11) 0.0233(8) -0.0024(8) 0.0070(7) 0.0026(8)
C22 0.0424(10) 0.0229(8) 0.0259(8) -0.0007(6) 0.0128(7) -0.0029(7)
C26 0.0328(9) 0.0243(8) 0.0303(8) 0.0061(7) 0.0125(7) 0.0050(7)
C13 0.0230(7) 0.0211(8) 0.0241(8) -0.0011(6) 0.0081(6) -0.0031(6)
C16 0.0270(8) 0.0317(9) 0.0317(9) 0.0007(7) 0.0104(7) 0.0012(7)
C20 0.0265(8) 0.0237(8) 0.0249(8) -0.0017(6) 0.0075(6) -0.0001(6)
C12 0.0353(9) 0.0215(8) 0.0298(8) 0.0001(7) 0.0132(7) -0.0016(7)
C3 0.0479(11) 0.0255(9) 0.0282(9) -0.0050(7) 0.0028(8) 0.0015(8)
C17 0.0284(9) 0.0404(10) 0.0398(10) 0.0048(8) 0.0111(7) 0.0058(7)
C25 0.0493(11) 0.0315(9) 0.0348(9) 0.0050(8) 0.0222(8) 0.0105(8)
C11 0.0455(10) 0.0237(9) 0.0429(10) 0.0054(8) 0.0180(8) 0.0016(8)
C24 0.0618(12) 0.0288(9) 0.0315(9) 0.0010(7) 0.0226(9) 0.0086(8)
C18 0.0363(9) 0.0310(9) 0.0347(9) 0.0040(7) 0.0089(8) 0.0095(7)
C8 0.0287(8) 0.0280(9) 0.0382(10) 0.0013(7) 0.0032(7) -0.0024(7)
C29 0.0305(9) 0.0305(9) 0.0528(11) 0.0070(8) 0.0195(8) -0.0044(7)
C27 0.0315(9) 0.0381(10) 0.0547(12) 0.0066(9) 0.0223(9) 0.0004(8)
C6 0.0437(11) 0.0749(16) 0.0254(9) -0.0022(10) 0.0088(8) 0.0177(11)
C10 0.0393(10) 0.0320(10) 0.0518(12) 0.0067(9) 0.0143(9) 0.0076(8)
C9 0.0327(9) 0.0351(10) 0.0484(11) 0.0060(9) 0.0019(8) 0.0015(8)
C28 0.0262(9) 0.0392(10) 0.0549(12) 0.0053(9) 0.0113(8) -0.0061(8)
C2 0.0679(14) 0.0392(11) 0.0277(9) -0.0082(8) 0.0032(9) 0.0144(10)
C1 0.0634(14) 0.0565(14) 0.0305(10) -0.0077(9) 0.0063(9) 0.0262(11)

loop_
_atom_type_symbol
_atom_type_description
_atom_type_scat_dispersion_real
_atom_type_scat_dispersion_imag
_atom_type_scat_source
C C 0.0181 0.0091 'International Tables Vol C Tables 4.2.6.8 and 6.1.1.4'
H H 0.0000 0.0000 'International Tables Vol C Tables 4.2.6.8 and 6.1.1.4'
O O 0.0492 0.0322 'International Tables Vol C Tables 4.2.6.8 and 6.1.1.4'

loop_
_geom_angle_atom_site_label_1
_geom_angle_atom_site_label_2
_geom_angle_atom_site_label_3
_geom_angle
C20 O1 C29 117.79(13)
C26 O2 C27 115.31(14)
C13 C14 C15 122.76(14)
C13 C14 C21 122.54(14)
C15 C14 C21 114.69(13)
C20 C15 C16 118.15(15)
C20 C15 C14 119.78(14)
C16 C15 C14 122.00(14)
C22 C21 C26 118.46(15)
C22 C21 C14 119.33(14)
C26 C21 C14 122.19(15)
C5 C4 C3 119.45(17)
C5 C4 C13 119.75(15)
C3 C4 C13 120.80(16)
C12 C7 C8 117.57(15)
C12 C7 C13 123.25(14)
C8 C7 C13 119.17(14)
C24 C23 C22 119.20(18)
C18 C19 C20 120.01(16)
C4 C5 C6 119.8(2)
C21 C22 C23 121.48(17)
O2 C26 C25 121.66(16)
O2 C26 C21 118.39(15)
C25 C26 C21 119.93(17)
C14 C13 C7 124.74(14)
C14 C13 C4 120.59(14)
C7 C13 C4 114.66(13)
C17 C16 C15 120.54(16)
O1 C20 C19 123.17(15)
O1 C20 C15 115.56(14)
C19 C20 C15 121.14(15)
C11 C12 C7 121.44(16)
C2 C3 C4 120.1(2)
C18 C17 C16 119.95(16)
C24 C25 C26 120.73(18)
C10 C11 C12 120.69(18)
C25 C24 C23 120.05(17)
C19 C18 C17 120.18(16)
C9 C8 C7 121.10(17)
O1 C29 C28 106.40(15)
O2 C27 C28 108.71(15)
C1 C6 C5 119.6(2)
C11 C10 C9 118.68(18)
C8 C9 C10 120.49(18)
C29 C28 C27 113.19(16)
C1 C2 C3 120.6(2)
C2 C1 C6 120.45(19)

loop_
_geom_bond_atom_site_label_1
_geom_bond_atom_site_label_2
_geom_bond_distance
O1 C20 1.3660(19)
O1 C29 1.443(2)
O2 C26 1.368(2)
O2 C27 1.461(2)
C14 C13 1.347(2)
C14 C15 1.496(2)
C14 C21 1.500(2)
C15 C20 1.402(2)
C15 C16 1.406(2)
C21 C22 1.396(2)
C21 C26 1.406(2)
C4 C5 1.390(2)
C4 C3 1.398(2)
C4 C13 1.503(2)
C7 C12 1.393(2)
C7 C8 1.402(2)
C7 C13 1.483(2)
C23 C24 1.396(3)
C23 C22 1.397(2)
C19 C18 1.384(2)
C19 C20 1.390(2)
C5 C6 1.403(3)
C26 C25 1.397(2)
C16 C17 1.400(2)
C12 C11 1.380(2)
C3 C2 1.381(3)
C17 C18 1.390(3)
C25 C24 1.383(3)
C11 C10 1.379(3)
C8 C9 1.374(3)
C29 C28 1.513(3)
C27 C28 1.522(3)
C6 C1 1.386(4)
C10 C9 1.403(3)
C2 C1 1.371(4)
